data_2214502
loop_
_publ_author_name
'Guo-Ming Wang'
'Jin-Hua Li'
'Jing Han'
'Hui-Luan Liu'

_publ_section_title
;
 A new vanadate containing helical chains
;
_journal_coeditor_code BG2076
_journal_issue 8
_journal_name_full 'Acta Crystallographica Section E'
_journal_page_first m2189
_journal_page_last m2189
_journal_paper_doi 10.1107/S160053680703471X
_journal_volume 63
_journal_year 2007
_chemical_formula_iupac '(C6 H16 N4 O2) [V2 O6]'
_chemical_formula_moiety 'C6 H16 N4 O2 2+, O6 V2 2-'
_chemical_formula_sum 'C6 H16 N4 O8 V2'
_chemical_formula_weight 374.11
_chemical_name_systematic
;
catena-poly[N,N'-bis(2-ammonioethyl)oxamide
[dioxidovanadate-\m-oxido-dioxidovanadate-\m-oxido]],
;
_space_group_IT_number 14
_symmetry_cell_setting monoclinic
_symmetry_space_group_name_Hall '-P 2yn'
_symmetry_space_group_name_H-M 'P 1 21/n 1'
_atom_sites_solution_hydrogens geom
_atom_sites_solution_primary direct
_atom_sites_solution_secondary difmap
_audit_creation_method SHELXL-97
_cell_angle_alpha 90.00
_cell_angle_beta 100.114(3)
_cell_angle_gamma 90.00
_cell_formula_units_Z 2
_cell_length_a 6.7453(3)
_cell_length_b 5.50870(10)
_cell_length_c 18.1775(2)
_cell_measurement_reflns_used 4832
_cell_measurement_temperature 295(2)
_cell_measurement_theta_max 25.99
_cell_measurement_theta_min 3.08
_cell_volume 664.94(3)
_computing_cell_refinement 'SAINT (Bruker, 1999)'
_computing_data_collection 'SMART (Bruker, 1999)'
_computing_data_reduction SAINT
_computing_molecular_graphics 'SHELXTL (Bruker, 1999)'
_computing_publication_material SHELXTL
_computing_structure_refinement 'SHELXL97 (Sheldrick, 1997)'
_computing_structure_solution 'SHELXS97 (Sheldrick, 1990)'
_diffrn_ambient_temperature 295(2)
_diffrn_measured_fraction_theta_full 0.992
_diffrn_measured_fraction_theta_max 0.992
_diffrn_measurement_device_type 'Siemems SMART CCD'
_diffrn_measurement_method '\f and \w'
_diffrn_radiation_monochromator graphite
_diffrn_radiation_source 'fine-focus sealed tube'
_diffrn_radiation_type MoK\a
_diffrn_radiation_wavelength 0.71073
_diffrn_reflns_av_R_equivalents 0.0252
_diffrn_reflns_av_sigmaI/netI 0.0232
_diffrn_reflns_limit_h_max 8
_diffrn_reflns_limit_h_min -8
_diffrn_reflns_limit_k_max 6
_diffrn_reflns_limit_k_min -6
_diffrn_reflns_limit_l_max 22
_diffrn_reflns_limit_l_min -22
_diffrn_reflns_number 4832
_diffrn_reflns_theta_full 25.99
_diffrn_reflns_theta_max 25.99
_diffrn_reflns_theta_min 3.08
_diffrn_standards_decay_% 0
_diffrn_standards_interval_count 0
_diffrn_standards_number 0
_exptl_absorpt_coefficient_mu 1.449
_exptl_absorpt_correction_T_max 0.8929
_exptl_absorpt_correction_T_min 0.7604
_exptl_absorpt_correction_type multi-scan
_exptl_absorpt_process_details '(SADABS; Sheldrick, 1996)'
_exptl_crystal_colour Brown
_exptl_crystal_density_diffrn 1.869
_exptl_crystal_density_method 'not measured'
_exptl_crystal_description Block
_exptl_crystal_F_000 380
_exptl_crystal_size_max 0.20
_exptl_crystal_size_mid 0.12
_exptl_crystal_size_min 0.08
_refine_diff_density_max 0.339
_refine_diff_density_min -0.362
_refine_ls_extinction_method none
_refine_ls_goodness_of_fit_ref 1.110
_refine_ls_hydrogen_treatment constr
_refine_ls_matrix_type full
_refine_ls_number_parameters 91
_refine_ls_number_reflns 1300
_refine_ls_number_restraints 0
_refine_ls_restrained_S_all 1.110
_refine_ls_R_factor_all 0.0314
_refine_ls_R_factor_gt 0.0293
_refine_ls_shift/su_max 0.000
_refine_ls_shift/su_mean 0.000
_refine_ls_structure_factor_coef Fsqd
_refine_ls_weighting_details 'calc w=1/[\s^2^(Fo^2^)+(0.0358P)^2^+0.6776P] where P=(Fo^2^+2Fc^2^)/3'
_refine_ls_weighting_scheme calc
_refine_ls_wR_factor_gt 0.0767
_refine_ls_wR_factor_ref 0.0780
_reflns_number_gt 1217
_reflns_number_total 1300
_reflns_threshold_expression I>2\s(I)
_cod_data_source_file bg2076.cif
_cod_data_source_block I
_cod_original_sg_symbol_H-M 'P 21/n'
_cod_database_code 2214502
_cod_database_fobs_code 2214502

loop_
_symmetry_equiv_pos_as_xyz
'x, y, z'
'-x+1/2, y+1/2, -z+1/2'
'-x, -y, -z'
'x-1/2, -y-1/2, z-1/2'

loop_
_atom_site_type_symbol
_atom_site_label
_atom_site_fract_x
_atom_site_fract_y
_atom_site_fract_z
_atom_site_U_iso_or_equiv
_atom_site_adp_type
_atom_site_calc_flag
_atom_site_refinement_flags
_atom_site_occupancy
V V 0.65928(5) 0.70817(7) 0.20100(2) 0.01778(15) Uani d . 1
O O1 0.7174(3) 0.6053(4) 0.12407(10) 0.0363(5) Uani d . 1
O O2 0.4226(3) 0.7879(4) 0.18675(13) 0.0411(5) Uani d . 1
O O3 0.8179(3) 0.9687(3) 0.23015(10) 0.0291(4) Uani d . 1
O O4 0.2428(2) 0.9303(3) -0.01377(9) 0.0256(4) Uani d . 1
C C1 0.3990(3) 1.0441(4) 0.00875(12) 0.0188(5) Uani d . 1
C C2 0.2333(4) 1.3726(5) 0.06245(14) 0.0263(5) Uani d . 1
H H2A 0.1252 1.3422 0.0207 0.032 Uiso calc R 1
H H2B 0.2613 1.5454 0.0635 0.032 Uiso calc R 1
C C3 0.1615(4) 1.3043(5) 0.13401(15) 0.0295(6) Uani d . 1
H H3A 0.2711 1.3257 0.1758 0.035 Uiso calc R 1
H H3B 0.0530 1.4122 0.1413 0.035 Uiso calc R 1
N N1 0.4117(3) 1.2438(4) 0.04932(11) 0.0217(4) Uani d . 1
H H1A 0.5286 1.2992 0.0685 0.026 Uiso calc R 1
N N2 0.0899(3) 1.0505(4) 0.13286(11) 0.0242(4) Uani d . 1
H H2C 0.0491 1.0172 0.1757 0.036 Uiso calc R 1
H H2D 0.1898 0.9508 0.1271 0.036 Uiso calc R 1
H H2E -0.0123 1.0308 0.0951 0.036 Uiso calc R 1

loop_
_atom_site_aniso_label
_atom_site_aniso_U_11
_atom_site_aniso_U_22
_atom_site_aniso_U_33
_atom_site_aniso_U_12
_atom_site_aniso_U_13
_atom_site_aniso_U_23
V 0.0180(2) 0.0148(2) 0.0203(2) 0.00000(14) 0.00284(15) 0.00046(14)
O1 0.0497(12) 0.0343(11) 0.0263(9) -0.0053(9) 0.0105(8) -0.0082(8)
O2 0.0227(10) 0.0353(11) 0.0626(14) 0.0066(8) 0.0002(9) 0.0068(10)
O3 0.0342(10) 0.0222(9) 0.0330(9) -0.0085(7) 0.0114(8) -0.0084(7)
O4 0.0181(8) 0.0257(9) 0.0326(9) -0.0039(7) 0.0033(7) -0.0019(7)
C1 0.0182(11) 0.0218(11) 0.0165(10) -0.0002(9) 0.0033(8) 0.0035(9)
C2 0.0281(13) 0.0201(12) 0.0318(13) 0.0038(10) 0.0084(10) 0.0004(10)
C3 0.0307(14) 0.0276(14) 0.0329(14) 0.0015(10) 0.0131(11) -0.0058(11)
N1 0.0183(10) 0.0224(10) 0.0248(10) -0.0021(8) 0.0052(8) -0.0030(8)
N2 0.0178(10) 0.0311(11) 0.0244(10) 0.0023(8) 0.0056(8) 0.0028(8)

loop_
_atom_type_symbol
_atom_type_description
_atom_type_scat_dispersion_real
_atom_type_scat_dispersion_imag
_atom_type_scat_source
C C 0.0033 0.0016 'International Tables Vol C Tables 4.2.6.8 and 6.1.1.4'
H H 0.0000 0.0000 'International Tables Vol C Tables 4.2.6.8 and 6.1.1.4'
N N 0.0061 0.0033 'International Tables Vol C Tables 4.2.6.8 and 6.1.1.4'
O O 0.0106 0.0060 'International Tables Vol C Tables 4.2.6.8 and 6.1.1.4'
V V 0.3005 0.5294 'International Tables Vol C Tables 4.2.6.8 and 6.1.1.4'

loop_
_geom_angle_atom_site_label_1
_geom_angle_atom_site_label_2
_geom_angle_atom_site_label_3
_geom_angle_site_symmetry_1
_geom_angle_site_symmetry_3
_geom_angle
_geom_angle_publ_flag
O1 V O2 . . 109.60(11) no
O1 V O3 . 2_645 109.79(9) no
O2 V O3 . 2_645 105.57(10) no
O1 V O3 . . 108.03(9) no
O2 V O3 . . 110.13(9) no
O3 V O3 2_645 . 113.68(3) no
V O3 V 2_655 . 139.01(10) no
O4 C1 N1 . . 125.3(2) no
O4 C1 C1 . 3_675 120.6(3) no
N1 C1 C1 . 3_675 114.1(2) no
N1 C2 C3 . . 114.8(2) no
N1 C2 H2A . . 108.6 no
C3 C2 H2A . . 108.6 no
N1 C2 H2B . . 108.6 no
C3 C2 H2B . . 108.6 no
H2A C2 H2B . . 107.5 no
N2 C3 C2 . . 112.1(2) no
N2 C3 H3A . . 109.2 no
C2 C3 H3A . . 109.2 no
N2 C3 H3B . . 109.2 no
C2 C3 H3B . . 109.2 no
H3A C3 H3B . . 107.9 no
C1 N1 C2 . . 121.7(2) no
C1 N1 H1A . . 119.2 no
C2 N1 H1A . . 119.2 no
C3 N2 H2C . . 109.5 no
C3 N2 H2D . . 109.5 no
H2C N2 H2D . . 109.5 no
C3 N2 H2E . . 109.5 no
H2C N2 H2E . . 109.5 no
H2D N2 H2E . . 109.5 no

loop_
_geom_bond_atom_site_label_1
_geom_bond_atom_site_label_2
_geom_bond_site_symmetry_2
_geom_bond_distance
_geom_bond_publ_flag
V O1 . 1.6197(18) yes
V O2 . 1.6322(19) yes
V O3 2_645 1.8063(17) yes
V O3 . 1.8127(17) yes
O4 C1 . 1.232(3) no
C1 N1 . 1.319(3) no
C1 C1 3_675 1.532(4) no
C2 N1 . 1.452(3) no
C2 C3 . 1.513(3) no
C2 H2A . 0.9700 no
C2 H2B . 0.9700 no
C3 N2 . 1.478(3) no
C3 H3A . 0.9700 no
C3 H3B . 0.9700 no
N1 H1A . 0.8600 no
N2 H2C . 0.8900 no
N2 H2D . 0.8900 no
N2 H2E . 0.8900 no

loop_
_geom_hbond_atom_site_label_D
_geom_hbond_atom_site_label_H
_geom_hbond_atom_site_label_A
_geom_hbond_site_symmetry_A
_geom_hbond_distance_DH
_geom_hbond_distance_HA
_geom_hbond_distance_DA
_geom_hbond_angle_DHA
_geom_hbond_publ_flag
N1 H1A O1 1_565 0.86 2.24 3.013(3) 148.9 yes
N2 H2C O3 1_455 0.89 2.01 2.799(3) 147.8 yes
N2 H2E O4 3_575 0.89 1.96 2.833(3) 166.6 yes
N2 H2D O2 . 0.89 1.96 2.705(3) 140.0 yes
